data_2011779
loop_
_publ_author_name
'Krishnakumar, R. V.'
'Subha Nandhini, M.'
'Natarajan, S.'

_publ_section_title
;
 Sarcosinium tartrate
;
_journal_issue 2
_journal_name_full 'Acta Crystallographica Section C'
_journal_page_first 165
_journal_page_last 166
_journal_paper_doi 10.1107/S0108270100012440
_journal_volume 57
_journal_year 2001
_chemical_formula_iupac 'C3 H8 NO2 1+, C4 H5 O6 1-'
_chemical_formula_moiety 'C3 H8 NO2 1+, C4 H5 O6 1-'
_chemical_formula_sum 'C7 H13 N O8'
_chemical_formula_weight 239.18
_chemical_name_common 'sarcosinium tartrate'
_chemical_name_systematic
;
 sarcosinium tartrate
;
_space_group_IT_number 1
_symmetry_cell_setting triclinic
_symmetry_space_group_name_Hall 'P 1'
_symmetry_space_group_name_H-M 'P 1'
_audit_creation_method SHELXL
_cell_angle_alpha 78.60(2)
_cell_angle_beta 80.62(2)
_cell_angle_gamma 79.80(2)
_cell_formula_units_Z 1
_cell_length_a 5.0038(15)
_cell_length_b 6.442(2)
_cell_length_c 8.3179(11)
_cell_measurement_reflns_used 25
_cell_measurement_temperature 293(2)
_cell_measurement_theta_max 17
_cell_measurement_theta_min 4
_cell_volume 256.39(12)
_computing_cell_refinement 'CAD-4 Software'
_computing_data_collection 'CAD-4 Software (Enraf-Nonius, 1989)'
_computing_data_reduction 'CAD-4 Software'
_computing_molecular_graphics 'PLATON (Spek, 1999)'
_computing_publication_material SHELXL97
_computing_structure_refinement 'SHELXL97 (Sheldrick, 1993)'
_computing_structure_solution 'SHELXS86 (Sheldrick, 1990)'
_diffrn_ambient_temperature 293(2)
_diffrn_measured_fraction_theta_full 1.000
_diffrn_measured_fraction_theta_max 1.000
_diffrn_measurement_device 'Enraf-Nonius sealed tube'
_diffrn_measurement_method /w-2/q
_diffrn_radiation_monochromator graphite
_diffrn_radiation_source 'fine-focus sealed tube'
_diffrn_radiation_type Mok\a
_diffrn_radiation_wavelength .71073
_diffrn_reflns_av_R_equivalents .032
_diffrn_reflns_av_sigmaI/netI .0115
_diffrn_reflns_limit_h_max 5
_diffrn_reflns_limit_h_min 0
_diffrn_reflns_limit_k_max 7
_diffrn_reflns_limit_k_min -7
_diffrn_reflns_limit_l_max 9
_diffrn_reflns_limit_l_min -9
_diffrn_reflns_number 1012
_diffrn_reflns_theta_full 24.98
_diffrn_reflns_theta_max 24.92
_diffrn_reflns_theta_min 2.52
_diffrn_standards_decay_% .1
_diffrn_standards_interval_count 200
_diffrn_standards_number 2
_exptl_absorpt_coefficient_mu .144
_exptl_absorpt_correction_type none
_exptl_crystal_colour colourless
_exptl_crystal_density_diffrn 1.549
_exptl_crystal_density_meas 1.54
_exptl_crystal_density_method 'flotation in carbon tetrachloride/xylene'
_exptl_crystal_description plate
_exptl_crystal_F_000 126
_exptl_crystal_size_max .45
_exptl_crystal_size_mid .30
_exptl_crystal_size_min .20
_refine_diff_density_max .177
_refine_diff_density_min -.187
_refine_ls_extinction_method none
_refine_ls_goodness_of_fit_ref 1.089
_refine_ls_hydrogen_treatment constr
_refine_ls_matrix_type full
_refine_ls_number_parameters 150
_refine_ls_number_reflns 897
_refine_ls_number_restraints 3
_refine_ls_restrained_S_all 1.087
_refine_ls_R_factor_all .025
_refine_ls_R_factor_gt .025
_refine_ls_shift/su_max <0.001
_refine_ls_shift/su_mean .000
_refine_ls_structure_factor_coef Fsqd
_refine_ls_weighting_details 'calc w = 1/[\s^2^(Fo^2^)+(0.0497P)^2^+0.0215P] where P = (Fo^2^+2Fc^2^)/3'
_refine_ls_weighting_scheme calc
_refine_ls_wR_factor_ref .066
_reflns_number_gt 897
_reflns_number_total 897
_reflns_threshold_expression I>2\s(I)
_cod_data_source_file vj1116.cif
_cod_data_source_block I
_cod_original_cell_volume 256.40(11)
_cod_database_code 2011779

loop_
_symmetry_equiv_pos_as_xyz
'x, y, z'

loop_
_atom_site_label
_atom_site_fract_x
_atom_site_fract_y
_atom_site_fract_z
_atom_site_U_iso_or_equiv
_atom_site_adp_type
_atom_site_calc_flag
_atom_site_refinement_flags
_atom_site_occupancy
_atom_site_disorder_assembly
_atom_site_disorder_group
_atom_site_type_symbol
O3 -.0485(3) .4666(2) .07007(19) .0354(4) Uani d . 1 . . O
H3 -.1735 .5612 .0933 .053 Uiso calc R 1 . . H
O4 .0500(3) .4743(2) .32013(18) .0320(4) Uani d . 1 . . O
O5 .4989(3) .1832(2) .28080(17) .0295(3) Uani d . 1 . . O
H5 .6556 .1309 .2491 .044 Uiso calc R 1 . . H
O6 .0631(3) -.0296(2) .2265(2) .0328(4) Uani d . 1 . . O
H6 .0848 -.1601 .2336 .049 Uiso calc R 1 . . H
O7 .5211(3) -.2879(2) .1359(2) .0366(4) Uani d . 1 . . O
O8 .6747(3) -.0335(3) -.0633(2) .0422(4) Uani d . 1 . . O
C4 .1002(4) .4092(3) .1885(2) .0230(4) Uani d . 1 . . C
C5 .3492(4) .2473(3) .1451(2) .0230(4) Uani d . 1 . . C
H5A .4660 .3158 .0505 .028 Uiso calc R 1 . . H
C6 .2535(4) .0579(3) .0958(2) .0240(4) Uani d . 1 . . C
H6A .1600 .1115 -.0024 .029 Uiso calc R 1 . . H
C7 .5052(4) -.1019(3) .0502(2) .0249(4) Uani d . 1 . . C
O1 .1266(4) .8718(3) .7568(3) .0524(5) Uani d . 1 . . O
H1 -.0206 .8733 .8170 .079 Uiso calc R 1 . . H
O2 -.0014(4) .5979(3) .6783(2) .0520(5) Uani d . 1 . . O
N1 .5001(4) .4999(3) .5004(2) .0308(4) Uani d . 1 . . N
H1A .3609 .4829 .4503 .037 Uiso calc R 1 . . H
H1B .6488 .5070 .4236 .037 Uiso calc R 1 . . H
C1 .1595(4) .7180(4) .6725(3) .0327(5) Uani d . 1 . . C
C2 .4290(4) .7057(3) .5633(3) .0318(5) Uani d . 1 . . C
H2A .4208 .8235 .4705 .038 Uiso calc R 1 . . H
H2B .5711 .7202 .6251 .038 Uiso calc R 1 . . H
C3 .5565(6) .3089(4) .6298(3) .0431(6) Uani d . 1 . . C
H3A .6885 .3327 .6935 .065 Uiso calc R 1 . . H
H3B .6276 .1859 .5784 .065 Uiso calc R 1 . . H
H3C .3899 .2845 .7014 .065 Uiso calc R 1 . . H

loop_
_atom_site_aniso_label
_atom_site_aniso_U_11
_atom_site_aniso_U_22
_atom_site_aniso_U_33
_atom_site_aniso_U_12
_atom_site_aniso_U_13
_atom_site_aniso_U_23
O3 .0346(8) .0313(8) .0364(8) .0139(6) -.0082(6) -.0106(6)
O4 .0238(8) .0367(8) .0361(8) .0012(6) .0021(6) -.0178(6)
O5 .0193(7) .0346(8) .0346(7) .0026(6) -.0049(6) -.0111(6)
O6 .0242(7) .0231(7) .0478(9) -.0023(6) .0054(6) -.0077(6)
O7 .0279(8) .0227(7) .0523(9) .0051(6) .0014(7) -.0033(6)
O8 .0397(9) .0346(8) .0410(9) .0064(7) .0124(7) -.0049(7)
C4 .0225(9) .0171(8) .0280(9) -.0026(7) .0017(7) -.0050(7)
C5 .0206(9) .0194(9) .0274(9) .0002(7) -.0004(7) -.0057(7)
C6 .0234(9) .0196(9) .0286(9) .0006(7) -.0025(7) -.0073(7)
C7 .0228(10) .0216(9) .0301(10) .0027(7) -.0039(7) -.0085(8)
O1 .0378(10) .0583(11) .0659(13) -.0108(8) .0153(9) -.0371(10)
O2 .0260(8) .0789(14) .0622(12) -.0182(8) .0054(7) -.0388(11)
N1 .0255(9) .0354(9) .0295(8) -.0012(7) .0010(7) -.0076(8)
C1 .0220(10) .0463(12) .0310(11) -.0009(9) -.0042(8) -.0127(9)
C2 .0272(11) .0325(11) .0346(10) -.0024(9) .0003(9) -.0091(9)
C3 .0491(15) .0362(12) .0419(13) -.0048(10) -.0103(11) .0003(10)

loop_
_atom_type_symbol
_atom_type_description
_atom_type_scat_dispersion_real
_atom_type_scat_dispersion_imag
_atom_type_scat_source
C C .0033 .0016 'International Tables Vol C Tables 4.2.6.8 and 6.1.1.4'
H H .0000 .0000 'International Tables Vol C Tables 4.2.6.8 and 6.1.1.4'
N N .0061 .0033 'International Tables Vol C Tables 4.2.6.8 and 6.1.1.4'
O O .0106 .0060 'International Tables Vol C Tables 4.2.6.8 and 6.1.1.4'

loop_
_geom_angle_atom_site_label_1
_geom_angle_atom_site_label_2
_geom_angle_atom_site_label_3
_geom_angle
C4 O3 H3 109.5
C5 O5 H5 109.5
C6 O6 H6 109.5
O4 C4 O3 125.00(18)
O4 C4 C5 123.51(18)
O3 C4 C5 111.49(16)
O5 C5 C4 109.31(15)
O5 C5 C6 112.34(15)
C4 C5 C6 109.02(15)
O5 C5 H5A 108.7
C4 C5 H5A 108.7
C6 C5 H5A 108.7
O6 C6 C7 113.96(15)
O6 C6 C5 109.09(16)
C7 C6 C5 108.55(16)
O6 C6 H6A 108.4
C7 C6 H6A 108.4
C5 C6 H6A 108.4
O8 C7 O7 126.99(18)
O8 C7 C6 116.21(17)
O7 C7 C6 116.76(17)
C1 O1 H1 109.5
C3 N1 C2 114.31(18)
C3 N1 H1A 108.7
C2 N1 H1A 108.7
C3 N1 H1B 108.7
C2 N1 H1B 108.7
H1A N1 H1B 107.6
O2 C1 O1 125.7(2)
O2 C1 C2 122.8(2)
O1 C1 C2 111.4(2)
N1 C2 C1 111.55(18)
N1 C2 H2A 109.3
C1 C2 H2A 109.3
N1 C2 H2B 109.3
C1 C2 H2B 109.3
H2A C2 H2B 108.0
N1 C3 H3A 109.5
N1 C3 H3B 109.5
H3A C3 H3B 109.5
N1 C3 H3C 109.5
H3A C3 H3C 109.5
H3B C3 H3C 109.5

loop_
_geom_bond_atom_site_label_1
_geom_bond_atom_site_label_2
_geom_bond_site_symmetry_2
_geom_bond_distance
_geom_bond_publ_flag
O3 C4 . 1.288(3) ?
O3 H3 . .82 ?
O4 C4 . 1.222(3) ?
O5 C5 . 1.410(2) ?
O5 H5 . .82 ?
O6 C6 . 1.421(2) ?
O6 H6 . .82 ?
O7 C7 . 1.264(3) ?
O8 C7 . 1.230(3) ?
C4 C5 . 1.521(2) ?
C5 C6 . 1.535(3) ?
C5 H5A . .98 ?
C6 C7 . 1.526(3) ?
C6 H6A . .98 ?
O1 C1 . 1.297(3) ?
O1 H1 . .82 ?
O2 C1 . 1.201(3) ?
N1 C3 . 1.485(3) ?
N1 C2 . 1.485(3) ?
N1 H1A . .90 ?
N1 H1B . .90 ?
C1 C2 . 1.497(3) ?
C2 H2A . .97 ?
C2 H2B . .97 ?
C3 H3A . .96 ?
C3 H3B . .96 ?
C3 H3C . .96 ?

loop_
_geom_hbond_atom_site_label_D
_geom_hbond_atom_site_label_H
_geom_hbond_atom_site_label_A
_geom_hbond_site_symmetry_A
_geom_hbond_distance_DH
_geom_hbond_distance_HA
_geom_hbond_distance_DA
_geom_hbond_angle_DHA
_geom_hbond_publ_flag
O1 H1 O8 1_466 .82 1.76 2.548(2) 161 yes
O3 H3 O7 1_465 .82 1.68 2.488(2) 166 yes
O5 H5 O6 1_655 .82 2.11 2.918(2) 167 yes
O6 H6 O4 1_545 .82 2.35 3.146(2) 163 yes
N1 H1A O4 . .90 2.05 2.946(2) 174 yes
N1 H1B O4 1_655 .90 2.04 2.905(2) 160 yes
C2 H2B O2 1_655 .97 2.23 3.074(3) 145 yes

loop_
_geom_torsion_atom_site_label_1
_geom_torsion_atom_site_label_2
_geom_torsion_atom_site_label_3
_geom_torsion_atom_site_label_4
_geom_torsion
O4 C4 C5 O5 2.0(3)
O3 C4 C5 O5 -177.64(16)
O4 C4 C5 C6 125.2(2)
O3 C4 C5 C6 -54.5(2)
O5 C5 C6 O6 65.2(2)
C4 C5 C6 O6 -56.08(19)
O5 C5 C6 C7 -59.5(2)
C4 C5 C6 C7 179.21(15)
O6 C6 C7 O8 179.50(17)
C5 C6 C7 O8 -58.7(2)
O6 C6 C7 O7 -2.5(3)
C5 C6 C7 O7 119.23(19)
C3 N1 C2 C1 -67.0(2)
O2 C1 C2 N1 -14.7(3)
O1 C1 C2 N1 165.27(19)

loop_
_cod_related_entry_id
_cod_related_entry_database
_cod_related_entry_code
1 ChemSpider 21182207
